data_1520269
loop_
_publ_author_name
'Coles, Simon J.'
'Hursthouse, Michael B.'
'Skabara, Peter J.'

_publ_section_title
;
 C28H32N2S4
;
_journal_name_full 'Crystal Structure Report Archive'
_journal_page_first 411
_journal_year 2008
_chemical_formula_sum 'C28 H32 N2 S4'
_chemical_formula_weight 524.80
_space_group_IT_number 14
_symmetry_cell_setting monoclinic
_symmetry_space_group_name_Hall '-P 2yn'
_symmetry_space_group_name_H-M 'P 1 21/n 1'
_atom_sites_solution_hydrogens geom
_atom_sites_solution_primary direct
_atom_sites_solution_secondary difmap
_cell_angle_alpha 90.00
_cell_angle_beta 98.160(3)
_cell_angle_gamma 90.00
_cell_formula_units_Z 2
_cell_length_a 7.9919(4)
_cell_length_b 9.1538(5)
_cell_length_c 17.7888(7)
_cell_measurement_reflns_used 11819
_cell_measurement_temperature 120(2)
_cell_measurement_theta_max 27.48
_cell_measurement_theta_min 2.91
_cell_volume 1288.19(11)
_computing_cell_refinement 'DENZO, COLLECT'
_computing_data_reduction 'DENZO, COLLECT'
_computing_molecular_graphics 'PLATON (Spek, 2003)'
_computing_structure_refinement 'SHELXL-97 (Sheldrick, 1997)'
_computing_structure_solution 'SHELXS-97 (Sheldrick, 1997)'
_diffrn_ambient_temperature 120(2)
_diffrn_detector_area_resol_mean 9.091
_diffrn_measured_fraction_theta_full 0.992
_diffrn_measured_fraction_theta_max 0.992
_diffrn_measurement_device_type 'Bruker-Nonius APEX2 Area Detector'
_diffrn_measurement_method '\f and \w scans'
_diffrn_radiation_monochromator '10cm confocal mirrors'
_diffrn_radiation_source 'Bruker-Nonius FR591 rotating anode'
_diffrn_radiation_type MoK\a
_diffrn_radiation_wavelength 0.71073
_diffrn_reflns_av_R_equivalents 0.0865
_diffrn_reflns_av_sigmaI/netI 0.0796
_diffrn_reflns_limit_h_max 9
_diffrn_reflns_limit_h_min -10
_diffrn_reflns_limit_k_max 11
_diffrn_reflns_limit_k_min -11
_diffrn_reflns_limit_l_max 23
_diffrn_reflns_limit_l_min -22
_diffrn_reflns_number 11508
_diffrn_reflns_theta_full 27.50
_diffrn_reflns_theta_max 27.50
_diffrn_reflns_theta_min 2.97
_exptl_absorpt_coefficient_mu 0.390
_exptl_absorpt_correction_T_max 0.9961
_exptl_absorpt_correction_T_min 0.9089
_exptl_absorpt_correction_type multi-scan
_exptl_absorpt_process_details 'SADABS V2.10 (Sheldrick, G.M., 2003)'
_exptl_crystal_colour yellow
_exptl_crystal_density_diffrn 1.353
_exptl_crystal_density_method 'not measured'
_exptl_crystal_description blade
_exptl_crystal_F_000 556
_exptl_crystal_size_max 0.25
_exptl_crystal_size_mid 0.04
_exptl_crystal_size_min 0.01
_refine_diff_density_max 0.438
_refine_diff_density_min -0.453
_refine_diff_density_rms 0.103
_refine_ls_extinction_method none
_refine_ls_goodness_of_fit_ref 1.185
_refine_ls_hydrogen_treatment constr
_refine_ls_matrix_type full
_refine_ls_number_parameters 155
_refine_ls_number_reflns 2926
_refine_ls_number_restraints 0
_refine_ls_restrained_S_all 1.185
_refine_ls_R_factor_all 0.1282
_refine_ls_R_factor_gt 0.0916
_refine_ls_shift/su_max 0.001
_refine_ls_shift/su_mean 0.000
_refine_ls_structure_factor_coef Fsqd
_refine_ls_weighting_details 'calc w=1/[\s^2^(Fo^2^)+(0.0000P)^2^+6.4050P] where P=(Fo^2^+2Fc^2^)/3'
_refine_ls_weighting_scheme calc
_refine_ls_wR_factor_gt 0.1675
_refine_ls_wR_factor_ref 0.1853
_reflns_number_gt 2153
_reflns_number_total 2926
_reflns_threshold_expression >2sigma(I)
_cod_data_source_file eCrystal-411.cif
_cod_data_source_block 2008src0131
_cod_depositor_comments
;
Citation :
Coles, Simon J. and Hursthouse, Michael B. and Skabara, Peter J. (2008)
University of Southampton, Crystal Structure Report Archive. 
(doi:10.5258/ecrystals/411)

More at:
http://ecrystals.chem.soton.ac.uk/411/

The following automatic conversions were performed:

'_symmetry_cell_setting' value 'Monoclinic' changed to 'monoclinic'
according to the built-in table from CIF Core dictionary named
'cif_core.dic' version 2.4.1 from 2010-06-29.

Automatic conversion script
Id: cif_fix_values 3392 2015-05-12 13:50:21Z andrius 
;
_cod_original_sg_symbol_H-M P2(1)/n
_cod_database_code 1520269

loop_
_symmetry_equiv_pos_as_xyz
'x, y, z'
'-x+1/2, y+1/2, -z+1/2'
'-x, -y, -z'
'x-1/2, -y-1/2, z-1/2'

loop_
_atom_site_label
_atom_site_type_symbol
_atom_site_fract_x
_atom_site_fract_y
_atom_site_fract_z
_atom_site_U_iso_or_equiv
_atom_site_adp_type
_atom_site_occupancy
_atom_site_symmetry_multiplicity
_atom_site_calc_flag
_atom_site_refinement_flags
_atom_site_disorder_assembly
_atom_site_disorder_group
C1 C 0.4823(6) -0.0383(5) -0.0788(2) 0.0223(10) Uani 1 1 d . . .
H1 H 0.4705 -0.0645 -0.1310 0.027 Uiso 1 1 calc R . .
C2 C 0.4257(6) 0.0957(5) -0.0559(2) 0.0217(10) Uani 1 1 d . . .
C3 C 0.4432(6) 0.1325(5) 0.0225(2) 0.0209(10) Uani 1 1 d . . .
C4 C 0.3125(6) 0.3175(5) -0.0669(2) 0.0209(10) Uani 1 1 d . . .
C5 C 0.2368(6) 0.4471(5) -0.1031(2) 0.0210(10) Uani 1 1 d . . .
C6 C 0.1229(7) 0.6215(6) -0.2028(3) 0.0316(12) Uani 1 1 d . . .
H6 H 0.0827 0.6736 -0.2479 0.038 Uiso 1 1 calc R . .
C7 C 0.1254(6) 0.6765(6) -0.1317(3) 0.0274(11) Uani 1 1 d . . .
H7 H 0.0881 0.7724 -0.1222 0.033 Uiso 1 1 calc R . .
C8 C 0.1885(6) 0.5783(5) -0.0731(3) 0.0232(10) Uani 1 1 d . . .
C9 C 0.2024(6) 0.6130(5) 0.0106(2) 0.0222(10) Uani 1 1 d . . .
H9A H 0.3225 0.6053 0.0333 0.027 Uiso 1 1 calc R . .
H9B H 0.1386 0.5383 0.0351 0.027 Uiso 1 1 calc R . .
C10 C 0.1370(6) 0.7641(5) 0.0289(3) 0.0248(10) Uani 1 1 d . . .
H10A H 0.0144 0.7699 0.0104 0.030 Uiso 1 1 calc R . .
H10B H 0.1947 0.8393 0.0019 0.030 Uiso 1 1 calc R . .
C11 C 0.1672(6) 0.7962(5) 0.1142(3) 0.0251(10) Uani 1 1 d . . .
H11A H 0.1149 0.7182 0.1416 0.030 Uiso 1 1 calc R . .
H11B H 0.2903 0.7960 0.1323 0.030 Uiso 1 1 calc R . .
C12 C 0.0930(7) 0.9440(6) 0.1324(3) 0.0283(11) Uani 1 1 d . . .
H12A H -0.0316 0.9355 0.1269 0.034 Uiso 1 1 calc R . .
H12B H 0.1206 1.0170 0.0949 0.034 Uiso 1 1 calc R . .
C13 C 0.1587(7) 0.9994(6) 0.2127(3) 0.0319(12) Uani 1 1 d . . .
H13A H 0.2818 1.0169 0.2162 0.038 Uiso 1 1 calc R . .
H13B H 0.1042 1.0943 0.2203 0.038 Uiso 1 1 calc R . .
C14 C 0.1283(9) 0.8983(7) 0.2754(3) 0.0481(16) Uani 1 1 d . . .
H14A H 0.0089 0.8698 0.2688 0.072 Uiso 1 1 calc R . .
H14B H 0.1572 0.9479 0.3244 0.072 Uiso 1 1 calc R . .
H14C H 0.1988 0.8110 0.2742 0.072 Uiso 1 1 calc R . .
N1 N 0.3520(5) 0.2035(4) -0.1045(2) 0.0211(8) Uani 1 1 d . . .
S1 S 0.36227(15) 0.30513(13) 0.03281(6) 0.0226(3) Uani 1 1 d . . .
S2 S 0.20010(17) 0.44810(14) -0.20145(6) 0.0267(3) Uani 1 1 d . . .

loop_
_atom_site_aniso_label
_atom_site_aniso_U_11
_atom_site_aniso_U_22
_atom_site_aniso_U_33
_atom_site_aniso_U_23
_atom_site_aniso_U_13
_atom_site_aniso_U_12
C1 0.024(2) 0.026(3) 0.016(2) -0.0010(19) 0.0016(17) -0.0041(19)
C2 0.019(2) 0.028(3) 0.018(2) 0.0028(19) 0.0028(17) -0.0027(19)
C3 0.021(2) 0.025(2) 0.017(2) -0.0023(18) 0.0034(17) -0.0019(19)
C4 0.019(2) 0.025(3) 0.018(2) 0.0021(19) 0.0024(17) -0.0050(19)
C5 0.021(2) 0.024(2) 0.017(2) 0.0030(19) -0.0008(17) -0.0007(19)
C6 0.037(3) 0.029(3) 0.027(3) 0.001(2) -0.003(2) 0.002(2)
C7 0.034(3) 0.023(3) 0.025(2) 0.000(2) 0.002(2) 0.001(2)
C8 0.019(2) 0.028(3) 0.022(2) -0.0034(19) 0.0030(18) -0.0039(19)
C9 0.022(2) 0.024(2) 0.020(2) -0.0015(19) 0.0003(18) -0.0009(19)
C10 0.025(2) 0.025(3) 0.024(2) -0.003(2) 0.0027(19) -0.001(2)
C11 0.023(2) 0.028(3) 0.024(2) 0.001(2) 0.0046(19) 0.001(2)
C12 0.033(3) 0.026(3) 0.026(2) 0.002(2) 0.004(2) 0.000(2)
C13 0.036(3) 0.031(3) 0.029(3) -0.002(2) 0.005(2) 0.004(2)
C14 0.073(5) 0.039(3) 0.034(3) 0.004(3) 0.014(3) 0.014(3)
N1 0.0196(19) 0.025(2) 0.0179(17) -0.0007(16) 0.0017(14) -0.0017(16)
S1 0.0262(6) 0.0231(6) 0.0183(5) -0.0010(5) 0.0024(4) 0.0018(5)
S2 0.0347(7) 0.0264(6) 0.0180(5) -0.0003(5) 0.0004(5) 0.0001(5)

loop_
_atom_type_symbol
_atom_type_description
_atom_type_scat_dispersion_real
_atom_type_scat_dispersion_imag
_atom_type_scat_source
C C 0.0033 0.0016 'International Tables Vol C Tables 4.2.6.8 and 6.1.1.4'
H H 0.0000 0.0000 'International Tables Vol C Tables 4.2.6.8 and 6.1.1.4'
N N 0.0061 0.0033 'International Tables Vol C Tables 4.2.6.8 and 6.1.1.4'
S S 0.1246 0.1234 'International Tables Vol C Tables 4.2.6.8 and 6.1.1.4'

loop_
_geom_angle_atom_site_label_1
_geom_angle_atom_site_label_2
_geom_angle_atom_site_label_3
_geom_angle
_geom_angle_site_symmetry_1
_geom_angle_site_symmetry_3
C2 C1 C3 117.4(4) . 3_655
N1 C2 C1 124.9(4) . .
N1 C2 C3 114.6(4) . .
C1 C2 C3 120.4(4) . .
C1 C3 C2 122.2(4) 3_655 .
C1 C3 S1 128.3(3) 3_655 .
C2 C3 S1 109.5(3) . .
N1 C4 C5 123.2(4) . .
N1 C4 S1 115.4(3) . .
C5 C4 S1 121.5(3) . .
C8 C5 C4 131.4(4) . .
C8 C5 S2 111.5(3) . .
C4 C5 S2 117.1(3) . .
C7 C6 S2 112.0(4) . .
C6 C7 C8 114.0(5) . .
C5 C8 C7 110.8(4) . .
C5 C8 C9 125.0(4) . .
C7 C8 C9 124.1(4) . .
C8 C9 C10 114.9(4) . .
C9 C10 C11 112.0(4) . .
C12 C11 C10 111.6(4) . .
C11 C12 C13 113.3(4) . .
C14 C13 C12 114.8(5) . .
C4 N1 C2 111.2(4) . .
C3 S1 C4 89.2(2) . .
C6 S2 C5 91.6(2) . .

loop_
_geom_bond_atom_site_label_1
_geom_bond_atom_site_label_2
_geom_bond_distance
_geom_bond_site_symmetry_2
C1 C2 1.388(7) .
C1 C3 1.390(6) 3_655
C2 N1 1.387(6) .
C2 C3 1.423(6) .
C3 C1 1.390(6) 3_655
C3 S1 1.727(5) .
C4 N1 1.303(6) .
C4 C5 1.441(6) .
C4 S1 1.765(4) .
C5 C8 1.390(7) .
C5 S2 1.733(4) .
C6 C7 1.359(7) .
C6 S2 1.702(5) .
C7 C8 1.414(7) .
C8 C9 1.511(6) .
C9 C10 1.530(6) .
C10 C11 1.531(6) .
C11 C12 1.530(7) .
C12 C13 1.536(7) .
C13 C14 1.496(8) .
